data_4100167
loop_
_publ_author_name
' Yves. Canac, Salvador. Conejero'
' Bruno Donnadieu, Guy. Bertrand'
'Wolfang. W. Schoeller'

_publ_section_title
;
Persistent (Amino)(Silyl)Carbenes
;
_journal_name_full 'Journal of the American Chemical Society'
_journal_paper_doi 10.1021/ja051109f
_journal_year 2005
_chemical_formula_sum 'C31 H45 Cl N Rh Si'
_chemical_formula_weight 598.13
_space_group_IT_number 9
_symmetry_cell_setting monoclinic
_symmetry_space_group_name_Hall 'C -2yc'
_symmetry_space_group_name_H-M 'C 1 c 1'
_cell_angle_alpha 90.00
_cell_angle_beta 95.821(4)
_cell_angle_gamma 90.00
_cell_formula_units_Z 4
_cell_length_a 10.6977(10)
_cell_length_b 17.3256(17)
_cell_length_c 16.045(2)
_cell_measurement_temperature 100(2)
_cell_volume 2958.5(6)
_diffrn_ambient_temperature 100(2)
_exptl_crystal_density_diffrn 1.343
_cod_depositor_comments
;
The following automatic conversions were performed:
'_symmetry_cell_setting' value 'Monoclinic' changed to 'monoclinic'
according to '/home/saulius/struct/CIF-dictionaries/cif_core.dic'
dictionary named 'cif_core.dic' version 2.4.1 from 2010-06-29.

Automatic conversion script
Id: cif_fix_enum 1527 2010-12-29 10:47:43Z saulius 
;
_cod_original_sg_symbol_H-M 'C c'
_cod_database_code 4100167

loop_
_symmetry_equiv_pos_as_xyz
'x, y, z'
'x, -y, z+1/2'
'x+1/2, y+1/2, z'
'x+1/2, -y+1/2, z+1/2'

loop_
_atom_site_label
_atom_site_type_symbol
_atom_site_fract_x
_atom_site_fract_y
_atom_site_fract_z
_atom_site_U_iso_or_equiv
_atom_site_adp_type
_atom_site_occupancy
_atom_site_symmetry_multiplicity
_atom_site_calc_flag
_atom_site_refinement_flags
_atom_site_disorder_assembly
_atom_site_disorder_group
Rh1 Rh 0.001582(6) 0.129339(3) 0.415274(5) 0.01335(2) Uani 1 1 d . . .
Si1 Si 0.17942(3) 0.250947(16) 0.32712(2) 0.01256(5) Uani 1 1 d . . .
Cl1 Cl 0.17251(2) 0.066934(16) 0.496823(19) 0.02135(5) Uani 1 1 d . . .
N1 N 0.11976(8) 0.09936(5) 0.26116(6) 0.01539(16) Uani 1 1 d . . .
C1 C 0.10482(10) 0.14958(7) 0.32092(7) 0.01301(19) Uani 1 1 d . . .
C2 C 0.08048(11) 0.01690(6) 0.27434(8) 0.0212(2) Uani 1 1 d . . .
H2 H 0.0240 0.0182 0.3203 0.025 Uiso 1 1 calc R . .
C3 C 0.00416(13) -0.01873(8) 0.19928(9) 0.0291(3) Uani 1 1 d . . .
H3A H -0.0650 0.0160 0.1797 0.044 Uiso 1 1 calc R . .
H3B H -0.0300 -0.0684 0.2154 0.044 Uiso 1 1 calc R . .
H3C H 0.0582 -0.0268 0.1542 0.044 Uiso 1 1 calc R . .
C4 C 0.19266(14) -0.03347(7) 0.30616(10) 0.0305(3) Uani 1 1 d . . .
H4A H 0.1624 -0.0831 0.3254 0.046 Uiso 1 1 calc R . .
H4B H 0.2418 -0.0074 0.3528 0.046 Uiso 1 1 calc R . .
H4C H 0.2457 -0.0422 0.2607 0.046 Uiso 1 1 calc R . .
C5 C 0.17457(11) 0.12209(6) 0.18256(8) 0.01786(19) Uani 1 1 d . . .
H5 H 0.2103 0.1750 0.1928 0.021 Uiso 1 1 calc R . .
C6 C 0.07621(14) 0.12919(7) 0.10679(9) 0.0254(2) Uani 1 1 d . . .
H6A H 0.0660 0.0792 0.0784 0.038 Uiso 1 1 calc R . .
H6B H 0.1038 0.1678 0.0679 0.038 Uiso 1 1 calc R . .
H6C H -0.0042 0.1452 0.1255 0.038 Uiso 1 1 calc R . .
C7 C 0.28326(12) 0.07137(7) 0.16154(9) 0.0245(2) Uani 1 1 d . . .
H7A H 0.3430 0.0650 0.2115 0.037 Uiso 1 1 calc R . .
H7B H 0.3257 0.0957 0.1170 0.037 Uiso 1 1 calc R . .
H7C H 0.2510 0.0207 0.1425 0.037 Uiso 1 1 calc R . .
C8 C 0.36062(9) 0.24673(6) 0.33862(7) 0.01663(18) Uani 1 1 d . . .
C9 C 0.40316(10) 0.17197(7) 0.38480(9) 0.0228(2) Uani 1 1 d . . .
H9A H 0.3724 0.1273 0.3512 0.034 Uiso 1 1 calc R . .
H9B H 0.3690 0.1704 0.4392 0.034 Uiso 1 1 calc R . .
H9C H 0.4951 0.1705 0.3934 0.034 Uiso 1 1 calc R . .
C10 C 0.42092(10) 0.24823(6) 0.25536(8) 0.0202(2) Uani 1 1 d . . .
H10A H 0.5124 0.2524 0.2670 0.030 Uiso 1 1 calc R . .
H10B H 0.3889 0.2927 0.2220 0.030 Uiso 1 1 calc R . .
H10C H 0.3998 0.2006 0.2242 0.030 Uiso 1 1 calc R . .
C11 C 0.41338(11) 0.31672(7) 0.39054(9) 0.0236(2) Uani 1 1 d . . .
H11A H 0.5054 0.3162 0.3940 0.035 Uiso 1 1 calc R . .
H11B H 0.3865 0.3138 0.4471 0.035 Uiso 1 1 calc R . .
H11C H 0.3817 0.3645 0.3634 0.035 Uiso 1 1 calc R . .
C12 C 0.11276(10) 0.31312(5) 0.23758(7) 0.01556(17) Uani 1 1 d . . .
C13 C -0.00638(11) 0.29895(6) 0.19609(8) 0.01922(19) Uani 1 1 d . . .
H13 H -0.0505 0.2538 0.2097 0.023 Uiso 1 1 calc R . .
C14 C -0.06202(12) 0.34882(7) 0.13574(8) 0.0242(2) Uani 1 1 d . . .
H14 H -0.1443 0.3387 0.1099 0.029 Uiso 1 1 calc R . .
C15 C 0.00317(13) 0.41355(7) 0.11330(9) 0.0260(2) Uani 1 1 d . . .
H15 H -0.0339 0.4475 0.0713 0.031 Uiso 1 1 calc R . .
C16 C 0.12168(13) 0.42866(7) 0.15188(9) 0.0252(2) Uani 1 1 d . . .
H16 H 0.1667 0.4727 0.1360 0.030 Uiso 1 1 calc R . .
C17 C 0.17531(11) 0.37951(6) 0.21395(9) 0.0205(2) Uani 1 1 d . . .
H17 H 0.2562 0.3912 0.2410 0.025 Uiso 1 1 calc R . .
C18 C 0.12996(10) 0.29820(6) 0.42492(7) 0.01718(18) Uani 1 1 d . . .
C19 C 0.17492(11) 0.27285(7) 0.50467(8) 0.0223(2) Uani 1 1 d . . .
H19 H 0.2265 0.2281 0.5103 0.027 Uiso 1 1 calc R . .
C20 C 0.14614(12) 0.31150(8) 0.57630(9) 0.0277(3) Uani 1 1 d . . .
H20 H 0.1794 0.2939 0.6301 0.033 Uiso 1 1 calc R . .
C21 C 0.06840(14) 0.37602(7) 0.56880(10) 0.0295(3) Uani 1 1 d . . .
H21 H 0.0487 0.4027 0.6175 0.035 Uiso 1 1 calc R . .
C22 C 0.02029(13) 0.40103(7) 0.49100(9) 0.0273(3) Uani 1 1 d . . .
H22 H -0.0345 0.4443 0.4860 0.033 Uiso 1 1 calc R . .
C23 C 0.05138(12) 0.36321(6) 0.41895(9) 0.0212(2) Uani 1 1 d . . .
H23 H 0.0189 0.3817 0.3654 0.025 Uiso 1 1 calc R . .
C24 C -0.16102(11) 0.13204(6) 0.32936(9) 0.0190(2) Uani 1 1 d . . .
H24 H -0.1434 0.1312 0.2693 0.023 Uiso 1 1 calc R . .
C25 C -0.25346(11) 0.07096(7) 0.35133(9) 0.0253(2) Uani 1 1 d . . .
H25A H -0.2292 0.0208 0.3282 0.030 Uiso 1 1 calc R . .
H25B H -0.3380 0.0843 0.3243 0.030 Uiso 1 1 calc R . .
C26 C -0.26029(11) 0.06208(7) 0.44559(9) 0.0248(2) Uani 1 1 d . . .
H26A H -0.3213 0.0998 0.4641 0.030 Uiso 1 1 calc R . .
H26B H -0.2909 0.0097 0.4573 0.030 Uiso 1 1 calc R . .
C27 C -0.13474(11) 0.07463(6) 0.49456(8) 0.0195(2) Uani 1 1 d . . .
H27 H -0.1010 0.0280 0.5260 0.023 Uiso 1 1 calc R . .
C28 C -0.09569(12) 0.14371(8) 0.53135(9) 0.0184(2) Uani 1 1 d . . .
H28 H -0.0396 0.1383 0.5848 0.022 Uiso 1 1 calc R . .
C29 C -0.17058(11) 0.21778(7) 0.52392(8) 0.0205(2) Uani 1 1 d . . .
H29A H -0.1159 0.2609 0.5455 0.025 Uiso 1 1 calc R . .
H29B H -0.2407 0.2139 0.5595 0.025 Uiso 1 1 calc R . .
C30 C -0.22433(10) 0.23627(7) 0.43379(8) 0.0205(2) Uani 1 1 d . . .
H30A H -0.3098 0.2141 0.4239 0.025 Uiso 1 1 calc R . .
H30B H -0.2319 0.2930 0.4275 0.025 Uiso 1 1 calc R . .
C31 C -0.14533(9) 0.20552(6) 0.36777(8) 0.01710(18) Uani 1 1 d . . .
H31 H -0.1173 0.2464 0.3298 0.021 Uiso 1 1 calc R . .
